data_7217659
loop_
_publ_author_name
'Hori, Akiko'
'Nakajima, Kyosuke'
'Akimoto, Yuuki'
'Naganuma, Kohei'
'Yuge, Hidetaka'

_publ_section_title
;
 Guest-adjusted encapsulation and thermal studies of non-porous
 mononuclear Cu(ii) coordination complexes through electrostatic
 interactions induced by fluorine substitution
;
_journal_issue 37
_journal_name_full CrystEngComm
_journal_page_first 8805
_journal_paper_doi 10.1039/C4CE01243G
_journal_volume 16
_journal_year 2014
_chemical_formula_moiety 'C30 H10 Cu F12 O4, 2(C9 H12)'
_chemical_formula_sum 'C48 H34 Cu F12 O4'
_chemical_formula_weight 966.30
_chemical_name_systematic
;
?
;
_space_group_IT_number 2
_symmetry_cell_setting triclinic
_symmetry_space_group_name_Hall '-P 1'
_symmetry_space_group_name_H-M 'P -1'
_atom_sites_solution_hydrogens geom
_atom_sites_solution_primary direct
_atom_sites_solution_secondary difmap
_audit_creation_method SHELXL-97
_cell_angle_alpha 73.042(2)
_cell_angle_beta 88.210(2)
_cell_angle_gamma 71.792(2)
_cell_formula_units_Z 1
_cell_length_a 7.0546(11)
_cell_length_b 9.8563(15)
_cell_length_c 16.396(3)
_cell_measurement_reflns_used 6206
_cell_measurement_temperature 100
_cell_measurement_theta_max 27.87
_cell_measurement_theta_min 2.26
_cell_volume 1033.6(3)
_computing_cell_refinement 'Bruker SAINT'
_computing_data_collection 'Bruker APEX2'
_computing_data_reduction 'Bruker SAINT'
_computing_molecular_graphics 'Bruker SHELXTL'
_computing_publication_material 'Bruker SHELXTL'
_computing_structure_refinement 'SHELXL-97 (Sheldrick, 2008)'
_computing_structure_solution 'SHELXS-97 (Sheldrick, 2008)'
_diffrn_ambient_temperature 100
_diffrn_detector_area_resol_mean 8.333
_diffrn_measured_fraction_theta_full 0.973
_diffrn_measured_fraction_theta_max 0.973
_diffrn_measurement_device_type 'Bruker APEX-II CCD'
_diffrn_measurement_method '\f and \w scans'
_diffrn_radiation_monochromator graphite
_diffrn_radiation_source 'fine-focus sealed tube'
_diffrn_radiation_type MoK\a
_diffrn_radiation_wavelength 0.71073
_diffrn_reflns_av_R_equivalents 0.0190
_diffrn_reflns_av_sigmaI/netI 0.0241
_diffrn_reflns_limit_h_max 9
_diffrn_reflns_limit_h_min -9
_diffrn_reflns_limit_k_max 12
_diffrn_reflns_limit_k_min -12
_diffrn_reflns_limit_l_max 20
_diffrn_reflns_limit_l_min -21
_diffrn_reflns_number 11627
_diffrn_reflns_theta_full 27.48
_diffrn_reflns_theta_max 27.48
_diffrn_reflns_theta_min 2.26
_exptl_absorpt_coefficient_mu 0.629
_exptl_absorpt_correction_T_max 0.9514
_exptl_absorpt_correction_T_min 0.7870
_exptl_absorpt_correction_type empirical
_exptl_absorpt_process_details
;
SADABS Sheldrick 1996
;
_exptl_crystal_colour green
_exptl_crystal_density_diffrn 1.552
_exptl_crystal_density_meas ?
_exptl_crystal_density_method 'not measured'
_exptl_crystal_description prismatic
_exptl_crystal_F_000 491
_exptl_crystal_size_max 0.40
_exptl_crystal_size_mid 0.10
_exptl_crystal_size_min 0.08
_refine_diff_density_max 0.393
_refine_diff_density_min -0.365
_refine_diff_density_rms 0.052
_refine_ls_extinction_method none
_refine_ls_goodness_of_fit_ref 1.037
_refine_ls_hydrogen_treatment constr
_refine_ls_matrix_type full
_refine_ls_number_parameters 298
_refine_ls_number_reflns 4610
_refine_ls_number_restraints 0
_refine_ls_restrained_S_all 1.037
_refine_ls_R_factor_all 0.0333
_refine_ls_R_factor_gt 0.0286
_refine_ls_shift/su_max 0.000
_refine_ls_shift/su_mean 0.000
_refine_ls_structure_factor_coef Fsqd
_refine_ls_weighting_details 'calc w=1/[\s^2^(Fo^2^)+(0.0372P)^2^+0.5062P] where P=(Fo^2^+2Fc^2^)/3'
_refine_ls_weighting_scheme calc
_refine_ls_wR_factor_gt 0.0734
_refine_ls_wR_factor_ref 0.0763
_reflns_number_gt 4170
_reflns_number_total 4610
_reflns_threshold_expression >2sigma(I)
_cod_data_source_file c4ce01243g2.cif
_cod_data_source_block 110411a1
_cod_depositor_comments
;
The following automatic conversions were performed:

'_symmetry_cell_setting' value 'Triclinic' changed to 'triclinic'
according to
/usr/data/users/saulius/crontab/automatic-downloads/rss-feeds/RSC/lib/dictionaries/cif_core.dic
dictionary named 'cif_core.dic' version 2.4.2 from 2011-04-26.

Automatic conversion script
Id: cif_fix_values 2281 2013-09-26 08:29:07Z andrius 

 Adding full bibliography for 7217645--7217660.cif.

The following automatic conversions were performed:

'_exptl_crystal_density_meas' value 'not measured' was changed to '?'
- the value is perceived as not measured.

Automatic conversion script
Id: cif_fix_values 3008 2015-01-20 13:52:24Z robertas 
;
_cod_database_code 7217659

loop_
_symmetry_equiv_pos_as_xyz
'x, y, z'
'-x, -y, -z'

loop_
_atom_site_label
_atom_site_type_symbol
_atom_site_fract_x
_atom_site_fract_y
_atom_site_fract_z
_atom_site_U_iso_or_equiv
_atom_site_adp_type
_atom_site_occupancy
_atom_site_symmetry_multiplicity
_atom_site_calc_flag
_atom_site_refinement_flags
Cu1 Cu 0.5000 0.5000 0.5000 0.01316(8) Uani 1 2 d S
O1 O 0.61194(15) 0.63240(11) 0.53326(6) 0.0156(2) Uani 1 1 d .
O2 O 0.55195(15) 0.56942(12) 0.38218(6) 0.0169(2) Uani 1 1 d .
C1 C 0.7217(2) 0.86816(16) 0.58087(9) 0.0156(3) Uani 1 1 d .
C2 C 0.8166(2) 0.93033(17) 0.62546(10) 0.0178(3) Uani 1 1 d .
H2 H 0.7451 0.9923 0.6584 0.021 Uiso 1 1 calc R
C3 C 1.0208(2) 0.89784(17) 0.61964(9) 0.0171(3) Uani 1 1 d .
C4 C 1.1292(2) 0.81211(16) 0.57061(10) 0.0170(3) Uani 1 1 d .
H4 H 1.2696 0.7917 0.5676 0.020 Uiso 1 1 calc R
C5 C 1.0229(2) 0.75776(16) 0.52639(9) 0.0151(3) Uani 1 1 d .
C6 C 0.8180(2) 0.77974(16) 0.53004(9) 0.0144(3) Uani 1 1 d .
C7 C 0.7130(2) 0.70761(15) 0.48565(9) 0.0142(3) Uani 1 1 d .
C8 C 0.7336(2) 0.72779(17) 0.39871(10) 0.0174(3) Uani 1 1 d .
H8 H 0.8088 0.7901 0.3697 0.021 Uiso 1 1 calc R
C9 C 0.6489(2) 0.66064(16) 0.35196(9) 0.0149(3) Uani 1 1 d .
C10 C 0.6716(2) 0.69662(17) 0.25764(9) 0.0160(3) Uani 1 1 d .
C11 C 0.7354(2) 0.58584(17) 0.21693(10) 0.0194(3) Uani 1 1 d .
C12 C 0.7534(2) 0.61416(18) 0.13025(10) 0.0226(3) Uani 1 1 d .
H12 H 0.8008 0.5355 0.1050 0.027 Uiso 1 1 calc R
C13 C 0.6994(2) 0.76188(19) 0.08200(10) 0.0215(3) Uani 1 1 d .
C14 C 0.6337(2) 0.87937(18) 0.11612(10) 0.0213(3) Uani 1 1 d .
H14 H 0.5973 0.9805 0.0813 0.026 Uiso 1 1 calc R
C15 C 0.6234(2) 0.84249(17) 0.20361(10) 0.0180(3) Uani 1 1 d .
C16 C 0.2448(2) 0.5866(2) 0.20655(11) 0.0259(4) Uani 1 1 d .
H16 H 0.2554 0.5484 0.2671 0.031 Uiso 1 1 calc R
C17 C 0.2843(3) 0.48726(19) 0.15755(11) 0.0254(3) Uani 1 1 d .
C18 C 0.2689(3) 0.54523(19) 0.06923(11) 0.0246(3) Uani 1 1 d .
H18 H 0.2962 0.4784 0.0355 0.030 Uiso 1 1 calc R
C19 C 0.2144(2) 0.69900(19) 0.02838(11) 0.0239(3) Uani 1 1 d .
C20 C 0.1767(2) 0.79451(19) 0.07933(11) 0.0251(3) Uani 1 1 d .
H20 H 0.1409 0.8994 0.0528 0.030 Uiso 1 1 calc R
C21 C 0.1904(2) 0.7400(2) 0.16812(11) 0.0254(4) Uani 1 1 d .
C22 C 0.3390(3) 0.3211(2) 0.20036(13) 0.0399(5) Uani 1 1 d .
H22A H 0.3660 0.2684 0.1568 0.060 Uiso 1 1 calc R
H22B H 0.2279 0.2991 0.2330 0.060 Uiso 1 1 calc R
H22C H 0.4586 0.2878 0.2390 0.060 Uiso 1 1 calc R
C23 C 0.1915(3) 0.7590(2) -0.06780(11) 0.0332(4) Uani 1 1 d .
H23A H 0.3051 0.7001 -0.0920 0.050 Uiso 1 1 calc R
H23B H 0.1878 0.8638 -0.0855 0.050 Uiso 1 1 calc R
H23C H 0.0670 0.7521 -0.0884 0.050 Uiso 1 1 calc R
C24 C 0.1416(3) 0.8458(2) 0.22182(13) 0.0329(4) Uani 1 1 d .
H24A H -0.0037 0.8839 0.2246 0.049 Uiso 1 1 calc R
H24B H 0.1924 0.9296 0.1961 0.049 Uiso 1 1 calc R
H24C H 0.2043 0.7927 0.2796 0.049 Uiso 1 1 calc R
F1 F 0.52250(12) 0.89807(10) 0.58604(6) 0.0208(2) Uani 1 1 d .
F2 F 1.11955(14) 0.95305(11) 0.66444(6) 0.0251(2) Uani 1 1 d .
F3 F 1.12597(13) 0.67376(10) 0.47723(6) 0.0218(2) Uani 1 1 d .
F4 F 0.78963(17) 0.44206(10) 0.26515(6) 0.0303(2) Uani 1 1 d .
F5 F 0.71144(16) 0.79385(12) -0.00376(6) 0.0312(2) Uani 1 1 d .
F6 F 0.55666(15) 0.95657(10) 0.23820(6) 0.0252(2) Uani 1 1 d .

loop_
_atom_site_aniso_label
_atom_site_aniso_U_11
_atom_site_aniso_U_22
_atom_site_aniso_U_33
_atom_site_aniso_U_23
_atom_site_aniso_U_13
_atom_site_aniso_U_12
Cu1 0.01347(13) 0.01409(13) 0.01499(13) -0.00670(9) 0.00252(9) -0.00656(10)
O1 0.0165(5) 0.0172(5) 0.0175(5) -0.0080(4) 0.0042(4) -0.0088(4)
O2 0.0195(5) 0.0191(5) 0.0168(5) -0.0075(4) 0.0028(4) -0.0105(4)
C1 0.0127(6) 0.0167(7) 0.0184(7) -0.0053(6) 0.0031(5) -0.0061(6)
C2 0.0203(7) 0.0181(7) 0.0186(7) -0.0094(6) 0.0044(6) -0.0077(6)
C3 0.0203(7) 0.0180(7) 0.0171(7) -0.0066(6) -0.0009(6) -0.0103(6)
C4 0.0143(7) 0.0169(7) 0.0207(7) -0.0050(6) 0.0003(6) -0.0065(6)
C5 0.0153(7) 0.0131(7) 0.0170(7) -0.0061(5) 0.0026(5) -0.0031(5)
C6 0.0152(7) 0.0133(7) 0.0153(7) -0.0035(5) 0.0006(5) -0.0060(5)
C7 0.0109(6) 0.0123(6) 0.0194(7) -0.0062(5) 0.0000(5) -0.0023(5)
C8 0.0176(7) 0.0186(7) 0.0193(7) -0.0065(6) 0.0035(6) -0.0099(6)
C9 0.0127(6) 0.0146(7) 0.0170(7) -0.0055(5) 0.0014(5) -0.0033(5)
C10 0.0142(7) 0.0193(7) 0.0173(7) -0.0074(6) 0.0017(5) -0.0072(6)
C11 0.0218(7) 0.0161(7) 0.0199(7) -0.0051(6) 0.0001(6) -0.0055(6)
C12 0.0261(8) 0.0235(8) 0.0203(8) -0.0109(6) 0.0015(6) -0.0064(7)
C13 0.0218(8) 0.0290(8) 0.0139(7) -0.0057(6) 0.0009(6) -0.0090(7)
C14 0.0220(8) 0.0196(8) 0.0205(8) -0.0021(6) -0.0007(6) -0.0076(6)
C15 0.0172(7) 0.0182(7) 0.0217(7) -0.0088(6) 0.0018(6) -0.0073(6)
C16 0.0205(8) 0.0370(10) 0.0222(8) -0.0115(7) 0.0027(6) -0.0096(7)
C17 0.0251(8) 0.0267(9) 0.0255(8) -0.0084(7) 0.0045(7) -0.0095(7)
C18 0.0280(8) 0.0234(8) 0.0256(8) -0.0110(7) 0.0043(7) -0.0092(7)
C19 0.0221(8) 0.0262(8) 0.0250(8) -0.0091(7) 0.0034(6) -0.0086(7)
C20 0.0199(8) 0.0226(8) 0.0342(9) -0.0113(7) 0.0022(7) -0.0062(6)
C21 0.0153(7) 0.0343(9) 0.0337(9) -0.0200(8) 0.0029(6) -0.0084(7)
C22 0.0543(13) 0.0303(10) 0.0308(10) -0.0036(8) 0.0065(9) -0.0131(9)
C23 0.0415(11) 0.0285(9) 0.0270(9) -0.0060(7) 0.0052(8) -0.0099(8)
C24 0.0217(8) 0.0444(11) 0.0410(11) -0.0276(9) 0.0021(7) -0.0083(8)
F1 0.0125(4) 0.0273(5) 0.0287(5) -0.0161(4) 0.0061(3) -0.0080(4)
F2 0.0233(5) 0.0329(5) 0.0307(5) -0.0198(4) 0.0018(4) -0.0154(4)
F3 0.0140(4) 0.0270(5) 0.0291(5) -0.0187(4) 0.0030(4) -0.0033(4)
F4 0.0495(6) 0.0157(5) 0.0214(5) -0.0053(4) 0.0030(4) -0.0046(4)
F5 0.0409(6) 0.0358(6) 0.0141(5) -0.0057(4) 0.0019(4) -0.0096(5)
F6 0.0347(5) 0.0159(4) 0.0251(5) -0.0087(4) 0.0023(4) -0.0057(4)

loop_
_atom_type_symbol
_atom_type_description
_atom_type_scat_dispersion_real
_atom_type_scat_dispersion_imag
_atom_type_scat_source
C C 0.0033 0.0016 'International Tables Vol C Tables 4.2.6.8 and 6.1.1.4'
H H 0.0000 0.0000 'International Tables Vol C Tables 4.2.6.8 and 6.1.1.4'
O O 0.0106 0.0060 'International Tables Vol C Tables 4.2.6.8 and 6.1.1.4'
F F 0.0171 0.0103 'International Tables Vol C Tables 4.2.6.8 and 6.1.1.4'
Cu Cu 0.3201 1.2651 'International Tables Vol C Tables 4.2.6.8 and 6.1.1.4'

loop_
_geom_angle_atom_site_label_1
_geom_angle_atom_site_label_2
_geom_angle_atom_site_label_3
_geom_angle
_geom_angle_site_symmetry_1
_geom_angle_site_symmetry_3
O2 Cu1 O2 180.00(6) . 2_666
O2 Cu1 O1 86.57(4) . 2_666
O2 Cu1 O1 93.43(4) 2_666 2_666
O2 Cu1 O1 93.43(4) . .
O2 Cu1 O1 86.57(4) 2_666 .
O1 Cu1 O1 180.00(7) 2_666 .
C7 O1 Cu1 124.53(9) . .
C9 O2 Cu1 125.52(9) . .
F1 C1 C2 117.44(13) . .
F1 C1 C6 118.41(12) . .
C2 C1 C6 124.14(13) . .
C1 C2 C3 116.55(13) . .
C1 C2 H2 121.7 . .
C3 C2 H2 121.7 . .
F2 C3 C4 118.21(13) . .
F2 C3 C2 118.22(13) . .
C4 C3 C2 123.57(13) . .
C5 C4 C3 116.27(13) . .
C5 C4 H4 121.9 . .
C3 C4 H4 121.9 . .
F3 C5 C4 117.45(13) . .
F3 C5 C6 117.80(12) . .
C4 C5 C6 124.73(13) . .
C1 C6 C5 114.68(13) . .
C1 C6 C7 122.97(13) . .
C5 C6 C7 122.29(13) . .
O1 C7 C8 126.46(13) . .
O1 C7 C6 115.09(12) . .
C8 C7 C6 118.45(13) . .
C7 C8 C9 123.08(13) . .
C7 C8 H8 118.5 . .
C9 C8 H8 118.5 . .
O2 C9 C8 125.94(14) . .
O2 C9 C10 115.54(12) . .
C8 C9 C10 118.53(13) . .
C15 C10 C11 114.90(14) . .
C15 C10 C9 122.87(13) . .
C11 C10 C9 122.18(13) . .
F4 C11 C12 117.56(14) . .
F4 C11 C10 118.36(14) . .
C12 C11 C10 124.04(15) . .
C13 C12 C11 116.79(15) . .
C13 C12 H12 121.6 . .
C11 C12 H12 121.6 . .
F5 C13 C12 118.36(14) . .
F5 C13 C14 118.08(14) . .
C12 C13 C14 123.56(15) . .
C13 C14 C15 116.43(14) . .
C13 C14 H14 121.8 . .
C15 C14 H14 121.8 . .
F6 C15 C14 117.26(14) . .
F6 C15 C10 118.45(13) . .
C14 C15 C10 124.26(14) . .
C21 C16 C17 121.07(16) . .
C21 C16 H16 119.5 . .
C17 C16 H16 119.5 . .
C18 C17 C16 118.54(16) . .
C18 C17 C22 121.11(16) . .
C16 C17 C22 120.35(16) . .
C17 C18 C19 121.94(16) . .
C17 C18 H18 119.0 . .
C19 C18 H18 119.0 . .
C20 C19 C18 117.89(16) . .
C20 C19 C23 121.38(15) . .
C18 C19 C23 120.71(15) . .
C21 C20 C19 121.60(16) . .
C21 C20 H20 119.2 . .
C19 C20 H20 119.2 . .
C16 C21 C20 118.96(15) . .
C16 C21 C24 120.40(16) . .
C20 C21 C24 120.62(16) . .
C17 C22 H22A 109.5 . .
C17 C22 H22B 109.5 . .
H22A C22 H22B 109.5 . .
C17 C22 H22C 109.5 . .
H22A C22 H22C 109.5 . .
H22B C22 H22C 109.5 . .
C19 C23 H23A 109.5 . .
C19 C23 H23B 109.5 . .
H23A C23 H23B 109.5 . .
C19 C23 H23C 109.5 . .
H23A C23 H23C 109.5 . .
H23B C23 H23C 109.5 . .
C21 C24 H24A 109.5 . .
C21 C24 H24B 109.5 . .
H24A C24 H24B 109.5 . .
C21 C24 H24C 109.5 . .
H24A C24 H24C 109.5 . .
H24B C24 H24C 109.5 . .

loop_
_geom_bond_atom_site_label_1
_geom_bond_atom_site_label_2
_geom_bond_distance
_geom_bond_site_symmetry_2
Cu1 O2 1.9172(10) .
Cu1 O2 1.9172(10) 2_666
Cu1 O1 1.9262(10) 2_666
Cu1 O1 1.9262(10) .
O1 C7 1.2747(18) .
O2 C9 1.2745(18) .
C1 F1 1.3481(16) .
C1 C2 1.381(2) .
C1 C6 1.391(2) .
C2 C3 1.381(2) .
C2 H2 0.9500 .
C3 F2 1.3503(16) .
C3 C4 1.378(2) .
C4 C5 1.373(2) .
C4 H4 0.9500 .
C5 F3 1.3565(16) .
C5 C6 1.395(2) .
C6 C7 1.4998(19) .
C7 C8 1.390(2) .
C8 C9 1.398(2) .
C8 H8 0.9500 .
C9 C10 1.498(2) .
C10 C15 1.392(2) .
C10 C11 1.393(2) .
C11 F4 1.3439(18) .
C11 C12 1.376(2) .
C12 C13 1.375(2) .
C12 H12 0.9500 .
C13 F5 1.3544(18) .
C13 C14 1.377(2) .
C14 C15 1.379(2) .
C14 H14 0.9500 .
C15 F6 1.3535(17) .
C16 C21 1.388(3) .
C16 C17 1.398(2) .
C16 H16 0.9500 .
C17 C18 1.387(2) .
C17 C22 1.508(3) .
C18 C19 1.398(2) .
C18 H18 0.9500 .
C19 C20 1.394(2) .
C19 C23 1.508(2) .
C20 C21 1.392(2) .
C20 H20 0.9500 .
C21 C24 1.508(2) .
C22 H22A 0.9800 .
C22 H22B 0.9800 .
C22 H22C 0.9800 .
C23 H23A 0.9800 .
C23 H23B 0.9800 .
C23 H23C 0.9800 .
C24 H24A 0.9800 .
C24 H24B 0.9800 .
C24 H24C 0.9800 .

loop_
_geom_torsion_atom_site_label_1
_geom_torsion_atom_site_label_2
_geom_torsion_atom_site_label_3
_geom_torsion_atom_site_label_4
_geom_torsion
_geom_torsion_site_symmetry_1
O2 Cu1 O1 C7 -11.24(11) .
O2 Cu1 O1 C7 168.76(11) 2_666
O1 Cu1 O1 C7 -102(72) 2_666
O2 Cu1 O2 C9 81(31) 2_666
O1 Cu1 O2 C9 -173.76(12) 2_666
O1 Cu1 O2 C9 6.24(12) .
F1 C1 C2 C3 179.73(13) .
C6 C1 C2 C3 -1.6(2) .
C1 C2 C3 F2 -178.07(13) .
C1 C2 C3 C4 1.9(2) .
F2 C3 C4 C5 179.75(13) .
C2 C3 C4 C5 -0.2(2) .
C3 C4 C5 F3 179.62(13) .
C3 C4 C5 C6 -2.0(2) .
F1 C1 C6 C5 178.30(12) .
C2 C1 C6 C5 -0.4(2) .
F1 C1 C6 C7 -4.3(2) .
C2 C1 C6 C7 176.99(14) .
F3 C5 C6 C1 -179.35(12) .
C4 C5 C6 C1 2.3(2) .
F3 C5 C6 C7 3.3(2) .
C4 C5 C6 C7 -175.11(14) .
Cu1 O1 C7 C8 11.2(2) .
Cu1 O1 C7 C6 -168.75(9) .
C1 C6 C7 O1 -51.17(19) .
C5 C6 C7 O1 125.99(15) .
C1 C6 C7 C8 128.87(15) .
C5 C6 C7 C8 -54.0(2) .
O1 C7 C8 C9 -2.6(2) .
C6 C7 C8 C9 177.32(13) .
Cu1 O2 C9 C8 -0.6(2) .
Cu1 O2 C9 C10 179.35(9) .
C7 C8 C9 O2 -3.3(2) .
C7 C8 C9 C10 176.82(14) .
O2 C9 C10 C15 128.79(15) .
C8 C9 C10 C15 -51.3(2) .
O2 C9 C10 C11 -48.65(19) .
C8 C9 C10 C11 131.27(16) .
C15 C10 C11 F4 178.27(13) .
C9 C10 C11 F4 -4.1(2) .
C15 C10 C11 C12 0.6(2) .
C9 C10 C11 C12 178.27(14) .
F4 C11 C12 C13 -179.28(14) .
C10 C11 C12 C13 -1.6(2) .
C11 C12 C13 F5 -178.72(14) .
C11 C12 C13 C14 1.3(2) .
F5 C13 C14 C15 -179.98(13) .
C12 C13 C14 C15 0.0(2) .
C13 C14 C15 F6 -179.17(13) .
C13 C14 C15 C10 -1.1(2) .
C11 C10 C15 F6 178.84(13) .
C9 C10 C15 F6 1.2(2) .
C11 C10 C15 C14 0.8(2) .
C9 C10 C15 C14 -176.80(14) .
C21 C16 C17 C18 0.3(2) .
C21 C16 C17 C22 -178.71(16) .
C16 C17 C18 C19 -0.4(3) .
C22 C17 C18 C19 178.66(17) .
C17 C18 C19 C20 0.5(3) .
C17 C18 C19 C23 -177.74(16) .
C18 C19 C20 C21 -0.7(2) .
C23 C19 C20 C21 177.58(16) .
C17 C16 C21 C20 -0.5(2) .
C17 C16 C21 C24 177.93(15) .
C19 C20 C21 C16 0.7(2) .
C19 C20 C21 C24 -177.74(15) .
